data_7219487
loop_
_publ_author_name
'Ge, Hui Ming'
'Tan, R.-X.'
'Chen, Chao Jun'
'Liu, Xian Xian'
'Zang, Le Yun'
'Wang, Gang'
'Weng, Ng Seik'
'Zhang, Wen JING'

_publ_section_title
;
 Sesquiterpenoids Isolated from an Endophyte Fungus Diaporthe sp.
;
_journal_name_full 'RSC Adv.'
_journal_paper_doi 10.1039/C4RA13136C
_journal_year 2015
_chemical_absolute_configuration unk
_chemical_formula_moiety 'C15 H24 O2'
_chemical_formula_sum 'C15 H24 O2'
_chemical_formula_weight 236.34
_chemical_name_systematic
; 
 ? 
;
_space_group_IT_number 19
_symmetry_cell_setting orthorhombic
_symmetry_space_group_name_Hall 'P 2ac 2ab'
_symmetry_space_group_name_H-M 'P 21 21 21'
_atom_sites_solution_hydrogens geom
_atom_sites_solution_primary direct
_atom_sites_solution_secondary difmap
_audit_block_doi 10.5517/cc131xkm
_audit_creation_method SHELXL-97
_audit_update_record
;
2014-12-04 deposited with the CCDC.
2015-02-03 downloaded from the CCDC.
;
_cell_angle_alpha 90.00
_cell_angle_beta 90.00
_cell_angle_gamma 90.00
_cell_formula_units_Z 4
_cell_length_a 7.5653(2)
_cell_length_b 10.7212(4)
_cell_length_c 16.5230(6)
_cell_measurement_reflns_used 3679
_cell_measurement_temperature 295
_cell_measurement_theta_max 66.49
_cell_measurement_theta_min 4.92
_cell_volume 1340.17(8)
_computing_structure_refinement 'SHELXL-97 (Sheldrick, 1997)'
_computing_structure_solution 'SHELXS-97 (Sheldrick, 1990)'
_diffrn_ambient_temperature 295
_diffrn_measured_fraction_theta_full 0.990
_diffrn_measured_fraction_theta_max 0.990
_diffrn_measurement_device_type 'Bruker APEX DUO diffractometer'
_diffrn_measurement_method '\f and \w scan'
_diffrn_radiation_monochromator graphite
_diffrn_radiation_source 'fine-focus sealed tube'
_diffrn_radiation_type CuK\a
_diffrn_radiation_wavelength 1.54178
_diffrn_reflns_av_R_equivalents 0.0259
_diffrn_reflns_av_sigmaI/netI 0.0222
_diffrn_reflns_limit_h_max 8
_diffrn_reflns_limit_h_min -8
_diffrn_reflns_limit_k_max 12
_diffrn_reflns_limit_k_min -12
_diffrn_reflns_limit_l_max 18
_diffrn_reflns_limit_l_min -19
_diffrn_reflns_number 5876
_diffrn_reflns_theta_full 64.98
_diffrn_reflns_theta_max 64.98
_diffrn_reflns_theta_min 4.92
_diffrn_standards_decay_% 0
_diffrn_standards_interval_count 0
_diffrn_standards_interval_time 0
_diffrn_standards_number 0
_exptl_absorpt_coefficient_mu 0.589
_exptl_absorpt_correction_type none
_exptl_crystal_colour colorless
_exptl_crystal_density_diffrn 1.171
_exptl_crystal_density_method 'not measured'
_exptl_crystal_description prism
_exptl_crystal_F_000 520
_exptl_crystal_size_max 0.27
_exptl_crystal_size_mid 0.25
_exptl_crystal_size_min 0.22
_refine_diff_density_max 0.183
_refine_diff_density_min -0.234
_refine_diff_density_rms 0.053
_refine_ls_abs_structure_details '905 Friedel pairs merged'
_refine_ls_extinction_method none
_refine_ls_goodness_of_fit_ref 1.216
_refine_ls_hydrogen_treatment constr
_refine_ls_matrix_type full
_refine_ls_number_parameters 159
_refine_ls_number_reflns 1323
_refine_ls_number_restraints 0
_refine_ls_restrained_S_all 1.216
_refine_ls_R_factor_all 0.0516
_refine_ls_R_factor_gt 0.0425
_refine_ls_shift/su_max 0.001
_refine_ls_shift/su_mean 0.001
_refine_ls_structure_factor_coef Fsqd
_refine_ls_weighting_details 'calc w=1/[\s^2^(Fo^2^)+(0.0981P)^2^+0.0756P] where P=(Fo^2^+2Fc^2^)/3'
_refine_ls_weighting_scheme calc
_refine_ls_wR_factor_gt 0.1206
_refine_ls_wR_factor_ref 0.1450
_reflns_number_gt 1237
_reflns_number_total 1323
_reflns_threshold_expression >2sigma(I)
_cod_data_source_file c4ra13136c2.cif
_cod_data_source_block 9
_cod_database_code 7219487

loop_
_symmetry_equiv_pos_as_xyz
'x, y, z'
'-x+1/2, -y, z+1/2'
'-x, y+1/2, -z+1/2'
'x+1/2, -y+1/2, -z'

loop_
_atom_site_label
_atom_site_type_symbol
_atom_site_fract_x
_atom_site_fract_y
_atom_site_fract_z
_atom_site_U_iso_or_equiv
_atom_site_adp_type
_atom_site_occupancy
_atom_site_symmetry_multiplicity
_atom_site_calc_flag
_atom_site_refinement_flags
O1 O 0.7831(3) 0.0008(2) 0.79696(14) 0.0655(6) Uani 1 1 d .
H1 H 0.6853 0.0367 0.7911 0.098 Uiso 1 1 calc R
O2 O 1.4921(2) 0.1806(2) 0.79774(13) 0.0640(6) Uani 1 1 d .
C1 C 0.8847(3) 0.0650(3) 0.85684(15) 0.0444(6) Uani 1 1 d .
H1A H 0.8062 0.1240 0.8845 0.053 Uiso 1 1 calc R
C2 C 1.0316(3) 0.1387(2) 0.81796(13) 0.0422(6) Uani 1 1 d .
C3 C 1.1999(3) 0.1339(2) 0.84507(14) 0.0384(6) Uani 1 1 d .
C4 C 1.2582(3) 0.0543(2) 0.91744(13) 0.0367(5) Uani 1 1 d .
C5 C 1.0927(3) 0.0301(2) 0.97014(13) 0.0382(5) Uani 1 1 d .
H5 H 1.0476 0.1135 0.9829 0.046 Uiso 1 1 calc R
C6 C 0.9478(3) -0.0292(3) 0.91858(15) 0.0444(6) Uani 1 1 d .
H6A H 0.9935 -0.1025 0.8913 0.053 Uiso 1 1 calc R
H6B H 0.8500 -0.0547 0.9528 0.053 Uiso 1 1 calc R
C7 C 0.9677(4) 0.2173(4) 0.74767(18) 0.0622(8) Uani 1 1 d .
H7A H 0.9746 0.1696 0.6986 0.093 Uiso 1 1 calc R
H7B H 1.0406 0.2903 0.7429 0.093 Uiso 1 1 calc R
H7C H 0.8474 0.2420 0.7570 0.093 Uiso 1 1 calc R
C8 C 1.3347(4) 0.2019(3) 0.79812(17) 0.0502(7) Uani 1 1 d .
H8 H 1.2953 0.2673 0.7658 0.060 Uiso 1 1 calc R
C9 C 1.3473(4) -0.0642(3) 0.88411(17) 0.0499(7) Uani 1 1 d .
H9A H 1.4357 -0.0413 0.8452 0.075 Uiso 1 1 calc R
H9B H 1.2601 -0.1161 0.8586 0.075 Uiso 1 1 calc R
H9C H 1.4017 -0.1092 0.9277 0.075 Uiso 1 1 calc R
C10 C 1.3902(3) 0.1293(3) 0.97050(16) 0.0491(7) Uani 1 1 d .
H10A H 1.4998 0.1404 0.9409 0.059 Uiso 1 1 calc R
H10B H 1.3414 0.2113 0.9813 0.059 Uiso 1 1 calc R
C11 C 1.4292(4) 0.0644(3) 1.05052(18) 0.0605(8) Uani 1 1 d .
H11A H 1.4859 -0.0151 1.0399 0.073 Uiso 1 1 calc R
H11B H 1.5106 0.1150 1.0818 0.073 Uiso 1 1 calc R
C12 C 1.2622(4) 0.0427(3) 1.09938(16) 0.0575(8) Uani 1 1 d .
H12A H 1.2128 0.1229 1.1145 0.069 Uiso 1 1 calc R
H12B H 1.2928 -0.0012 1.1488 0.069 Uiso 1 1 calc R
C13 C 1.1214(4) -0.0322(3) 1.05408(15) 0.0480(7) Uani 1 1 d .
C14 C 1.1740(4) -0.1709(3) 1.0493(2) 0.0603(8) Uani 1 1 d .
H14A H 1.1040 -0.2118 1.0087 0.090 Uiso 1 1 calc R
H14B H 1.1538 -0.2099 1.1008 0.090 Uiso 1 1 calc R
H14C H 1.2968 -0.1775 1.0354 0.090 Uiso 1 1 calc R
C15 C 0.9492(4) -0.0241(4) 1.10241(18) 0.0701(10) Uani 1 1 d .
H15A H 0.9032 0.0592 1.0993 0.105 Uiso 1 1 calc R
H15B H 0.9719 -0.0450 1.1579 0.105 Uiso 1 1 calc R
H15C H 0.8645 -0.0815 1.0803 0.105 Uiso 1 1 calc R

loop_
_atom_site_aniso_label
_atom_site_aniso_U_11
_atom_site_aniso_U_22
_atom_site_aniso_U_33
_atom_site_aniso_U_23
_atom_site_aniso_U_13
_atom_site_aniso_U_12
O1 0.0489(11) 0.0778(15) 0.0697(12) -0.0099(12) -0.0229(10) 0.0006(11)
O2 0.0412(11) 0.0790(15) 0.0718(13) 0.0081(12) 0.0109(9) -0.0023(10)
C1 0.0334(12) 0.0505(14) 0.0491(12) -0.0057(12) -0.0054(10) 0.0048(11)
C2 0.0423(12) 0.0465(14) 0.0378(11) -0.0010(11) 0.0008(10) 0.0101(11)
C3 0.0386(12) 0.0380(13) 0.0385(10) -0.0035(10) 0.0018(9) 0.0027(10)
C4 0.0340(12) 0.0359(12) 0.0401(10) -0.0027(11) -0.0033(9) -0.0007(10)
C5 0.0376(12) 0.0373(11) 0.0396(11) -0.0017(10) -0.0002(9) 0.0031(10)
C6 0.0363(12) 0.0452(13) 0.0519(12) 0.0015(12) -0.0026(10) -0.0049(11)
C7 0.0530(16) 0.081(2) 0.0530(14) 0.0175(16) -0.0052(14) 0.0114(16)
C8 0.0494(15) 0.0523(15) 0.0490(13) 0.0070(13) 0.0043(12) -0.0010(12)
C9 0.0443(13) 0.0474(15) 0.0579(14) -0.0035(13) 0.0020(11) 0.0088(12)
C10 0.0450(14) 0.0499(15) 0.0524(13) -0.0015(12) -0.0094(11) -0.0108(12)
C11 0.0569(16) 0.0659(17) 0.0586(15) 0.0031(15) -0.0224(14) -0.0109(15)
C12 0.0713(18) 0.0621(19) 0.0390(12) 0.0015(13) -0.0116(12) 0.0013(16)
C13 0.0490(15) 0.0510(15) 0.0439(13) 0.0060(12) 0.0002(11) 0.0024(12)
C14 0.0641(18) 0.0505(16) 0.0664(16) 0.0168(15) -0.0029(15) -0.0003(14)
C15 0.0675(19) 0.090(3) 0.0522(15) 0.0158(17) 0.0157(14) 0.0085(19)

loop_
_atom_type_symbol
_atom_type_description
_atom_type_scat_dispersion_real
_atom_type_scat_dispersion_imag
_atom_type_scat_source
C C 0.0181 0.0000 'International Tables Vol C Tables 4.2.6.8 and 6.1.1.4'
H H 0.0000 0.0000 'International Tables Vol C Tables 4.2.6.8 and 6.1.1.4'
O O 0.0492 0.0000 'International Tables Vol C Tables 4.2.6.8 and 6.1.1.4'

loop_
_geom_angle_atom_site_label_1
_geom_angle_atom_site_label_2
_geom_angle_atom_site_label_3
_geom_angle
C1 O1 H1 109.5
O1 C1 C2 110.7(2)
O1 C1 C6 108.3(2)
C2 C1 C6 113.9(2)
O1 C1 H1A 107.9
C2 C1 H1A 107.9
C6 C1 H1A 107.9
C3 C2 C1 122.3(2)
C3 C2 C7 125.2(2)
C1 C2 C7 112.5(2)
C2 C3 C8 117.3(2)
C2 C3 C4 123.4(2)
C8 C3 C4 119.1(2)
C3 C4 C9 107.82(19)
C3 C4 C5 107.43(18)
C9 C4 C5 114.7(2)
C3 C4 C10 109.7(2)
C9 C4 C10 110.3(2)
C5 C4 C10 106.83(19)
C6 C5 C4 109.69(18)
C6 C5 C13 114.8(2)
C4 C5 C13 117.5(2)
C6 C5 H5 104.5
C4 C5 H5 104.5
C13 C5 H5 104.5
C1 C6 C5 108.9(2)
C1 C6 H6A 109.9
C5 C6 H6A 109.9
C1 C6 H6B 109.9
C5 C6 H6B 109.9
H6A C6 H6B 108.3
C2 C7 H7A 109.5
C2 C7 H7B 109.5
H7A C7 H7B 109.5
C2 C7 H7C 109.5
H7A C7 H7C 109.5
H7B C7 H7C 109.5
O2 C8 C3 126.1(3)
O2 C8 H8 117.0
C3 C8 H8 117.0
C4 C9 H9A 109.5
C4 C9 H9B 109.5
H9A C9 H9B 109.5
C4 C9 H9C 109.5
H9A C9 H9C 109.5
H9B C9 H9C 109.5
C11 C10 C4 112.2(2)
C11 C10 H10A 109.2
C4 C10 H10A 109.2
C11 C10 H10B 109.2
C4 C10 H10B 109.2
H10A C10 H10B 107.9
C12 C11 C10 111.7(2)
C12 C11 H11A 109.3
C10 C11 H11A 109.3
C12 C11 H11B 109.3
C10 C11 H11B 109.3
H11A C11 H11B 107.9
C11 C12 C13 113.6(2)
C11 C12 H12A 108.9
C13 C12 H12A 108.9
C11 C12 H12B 108.9
C13 C12 H12B 108.9
H12A C12 H12B 107.7
C12 C13 C15 107.9(2)
C12 C13 C14 110.6(2)
C15 C13 C14 107.5(3)
C12 C13 C5 107.9(2)
C15 C13 C5 108.8(2)
C14 C13 C5 113.9(2)
C13 C14 H14A 109.5
C13 C14 H14B 109.5
H14A C14 H14B 109.5
C13 C14 H14C 109.5
H14A C14 H14C 109.5
H14B C14 H14C 109.5
C13 C15 H15A 109.5
C13 C15 H15B 109.5
H15A C15 H15B 109.5
C13 C15 H15C 109.5
H15A C15 H15C 109.5
H15B C15 H15C 109.5

loop_
_geom_bond_atom_site_label_1
_geom_bond_atom_site_label_2
_geom_bond_distance
O1 C1 1.430(3)
O1 H1 0.8400
O2 C8 1.213(3)
C1 C2 1.507(4)
C1 C6 1.513(4)
C1 H1A 0.9800
C2 C3 1.351(3)
C2 C7 1.515(4)
C3 C8 1.474(4)
C3 C4 1.534(3)
C4 C9 1.541(4)
C4 C5 1.547(3)
C4 C10 1.553(3)
C5 C6 1.527(3)
C5 C13 1.555(3)
C5 H5 0.9800
C6 H6A 0.9700
C6 H6B 0.9700
C7 H7A 0.9600
C7 H7B 0.9600
C7 H7C 0.9600
C8 H8 0.9300
C9 H9A 0.9600
C9 H9B 0.9600
C9 H9C 0.9600
C10 C11 1.523(4)
C10 H10A 0.9700
C10 H10B 0.9700
C11 C12 1.517(4)
C11 H11A 0.9700
C11 H11B 0.9700
C12 C13 1.530(4)
C12 H12A 0.9700
C12 H12B 0.9700
C13 C15 1.530(4)
C13 C14 1.541(4)
C14 H14A 0.9600
C14 H14B 0.9600
C14 H14C 0.9600
C15 H15A 0.9600
C15 H15B 0.9600
C15 H15C 0.9600

loop_
_geom_hbond_atom_site_label_D
_geom_hbond_atom_site_label_H
_geom_hbond_atom_site_label_A
_geom_hbond_distance_DH
_geom_hbond_distance_HA
_geom_hbond_distance_DA
_geom_hbond_angle_DHA
_geom_hbond_site_symmetry_A
O1 H1 O2 0.84 2.13 2.926(3) 158.6 1_455

loop_
_geom_torsion_atom_site_label_1
_geom_torsion_atom_site_label_2
_geom_torsion_atom_site_label_3
_geom_torsion_atom_site_label_4
_geom_torsion
O1 C1 C2 C3 -132.0(2)
C6 C1 C2 C3 -9.6(4)
O1 C1 C2 C7 48.7(3)
C6 C1 C2 C7 171.1(2)
C1 C2 C3 C8 175.1(2)
C7 C2 C3 C8 -5.7(4)
C1 C2 C3 C4 -0.2(4)
C7 C2 C3 C4 179.0(2)
C2 C3 C4 C9 101.4(3)
C8 C3 C4 C9 -73.8(3)
C2 C3 C4 C5 -22.7(3)
C8 C3 C4 C5 162.1(2)
C2 C3 C4 C10 -138.4(2)
C8 C3 C4 C10 46.3(3)
C3 C4 C5 C6 55.4(3)
C9 C4 C5 C6 -64.4(3)
C10 C4 C5 C6 173.0(2)
C3 C4 C5 C13 -171.2(2)
C9 C4 C5 C13 69.0(3)
C10 C4 C5 C13 -53.6(3)
O1 C1 C6 C5 165.82(19)
C2 C1 C6 C5 42.2(3)
C4 C5 C6 C1 -67.2(3)
C13 C5 C6 C1 158.0(2)
C2 C3 C8 O2 -157.0(3)
C4 C3 C8 O2 18.5(4)
C3 C4 C10 C11 170.4(2)
C9 C4 C10 C11 -71.0(3)
C5 C4 C10 C11 54.3(3)
C4 C10 C11 C12 -58.1(3)
C10 C11 C12 C13 56.7(4)
C11 C12 C13 C15 -168.6(3)
C11 C12 C13 C14 74.1(3)
C11 C12 C13 C5 -51.1(3)
C6 C5 C13 C12 -176.7(2)
C4 C5 C13 C12 52.1(3)
C6 C5 C13 C15 -59.9(3)
C4 C5 C13 C15 169.0(2)
C6 C5 C13 C14 60.0(3)
C4 C5 C13 C14 -71.1(3)
